data_4079604
loop_
_publ_author_name
'Azhakar, Ramachandran'
'Pr\"opper, Kevin'
'Dittrich, Birger'
'Roesky, Herbert W.'

_publ_section_title
;
 Reactivity Studies of Heteroleptic Silylenes with N2O
;
_journal_issue 21
_journal_name_full Organometallics
_journal_page_first 7586
_journal_paper_doi 10.1021/om3008794
_journal_volume 31
_journal_year 2012
_chemical_formula_moiety 'C54 H66 N4 O2 P2 Si2'
_chemical_formula_sum 'C54 H66 N4 O2 P2 Si2'
_chemical_formula_weight 921.23
_chemical_name_systematic
; 
 ? 
;
_space_group_IT_number 14
_symmetry_cell_setting monoclinic
_symmetry_space_group_name_Hall '-P 2yn'
_symmetry_space_group_name_H-M 'P 1 21/n 1'
_atom_sites_solution_hydrogens geom
_atom_sites_solution_primary direct
_atom_sites_solution_secondary difmap
_audit_creation_method SHELXL-97
_cell_angle_alpha 90.00
_cell_angle_beta 102.12(3)
_cell_angle_gamma 90.00
_cell_formula_units_Z 2
_cell_length_a 13.924(3)
_cell_length_b 11.621(2)
_cell_length_c 15.686(3)
_cell_measurement_temperature 100(2)
_cell_volume 2481.6(9)
_computing_cell_refinement 'SAINT (Bruker 2009)'
_computing_data_collection 'APEX2 (Bruker 2009)'
_computing_data_reduction 'SAINT (Bruker 2009)'
_computing_molecular_graphics 'SHELXTL (Bruker 2009)'
_computing_structure_refinement 'SHELXL-97 (Sheldrick, 2012)'
_computing_structure_solution 'SHELXS-97 (Sheldrick, 2008)'
_diffrn_ambient_temperature 100(2)
_diffrn_measured_fraction_theta_full 0.996
_diffrn_measured_fraction_theta_max 0.996
_diffrn_radiation_monochromator graphite
_diffrn_radiation_source 'fine-focus sealed tube'
_diffrn_radiation_type CuK\a
_diffrn_radiation_wavelength 1.54178
_diffrn_reflns_av_R_equivalents 0.0311
_diffrn_reflns_av_sigmaI/netI 0.0159
_diffrn_reflns_limit_h_max 17
_diffrn_reflns_limit_h_min -17
_diffrn_reflns_limit_k_max 14
_diffrn_reflns_limit_k_min -13
_diffrn_reflns_limit_l_max 19
_diffrn_reflns_limit_l_min -19
_diffrn_reflns_number 56668
_diffrn_reflns_theta_full 72.37
_diffrn_reflns_theta_max 72.37
_diffrn_reflns_theta_min 3.86
_exptl_absorpt_coefficient_mu 1.604
_exptl_absorpt_correction_T_max 0.7536
_exptl_absorpt_correction_T_min 0.6733
_exptl_absorpt_correction_type multi-scan
_exptl_crystal_colour colorless
_exptl_crystal_density_diffrn 1.233
_exptl_crystal_density_method 'not measured'
_exptl_crystal_description bar
_exptl_crystal_F_000 984
_exptl_crystal_size_max 0.02
_exptl_crystal_size_mid 0.02
_exptl_crystal_size_min 0.01
_refine_diff_density_max 0.557
_refine_diff_density_min -0.270
_refine_diff_density_rms 0.049
_refine_ls_extinction_method none
_refine_ls_goodness_of_fit_ref 1.040
_refine_ls_hydrogen_treatment refall
_refine_ls_matrix_type full
_refine_ls_number_parameters 389
_refine_ls_number_reflns 4892
_refine_ls_number_restraints 39
_refine_ls_restrained_S_all 1.037
_refine_ls_R_factor_all 0.0360
_refine_ls_R_factor_gt 0.0343
_refine_ls_shift/su_max 0.002
_refine_ls_shift/su_mean 0.000
_refine_ls_structure_factor_coef Fsqd
_refine_ls_weighting_details 'calc w=1/[\s^2^(Fo^2^)+(0.0514P)^2^+1.2271P] where P=(Fo^2^+2Fc^2^)/3'
_refine_ls_weighting_scheme calc
_refine_ls_wR_factor_gt 0.0897
_refine_ls_wR_factor_ref 0.0910
_reflns_number_gt 4624
_reflns_number_total 4892
_reflns_threshold_expression >2sigma(I)
_cod_data_source_file om3008794_si_002.cif
_cod_data_source_block 101
_cod_original_sg_symbol_H-M 'P 21/n'
_cod_database_code 4079604

loop_
_symmetry_equiv_pos_as_xyz
'x, y, z'
'-x+1/2, y+1/2, -z+1/2'
'-x, -y, -z'
'x-1/2, -y-1/2, z-1/2'

loop_
_atom_site_label
_atom_site_type_symbol
_atom_site_fract_x
_atom_site_fract_y
_atom_site_fract_z
_atom_site_U_iso_or_equiv
_atom_site_adp_type
_atom_site_occupancy
_atom_site_symmetry_multiplicity
_atom_site_calc_flag
_atom_site_refinement_flags
_atom_site_disorder_assembly
_atom_site_disorder_group
Si1 Si 1.00646(2) 0.50714(3) 0.92208(2) 0.01592(10) Uani 1 1 d U . .
C1 C 1.01917(10) 0.66041(11) 0.82616(8) 0.0192(3) Uani 1 1 d U . .
P1 P 0.97803(2) 0.33593(3) 0.84891(2) 0.01848(10) Uani 1 1 d U . .
N1 N 0.93888(8) 0.59987(9) 0.82111(7) 0.0191(2) Uani 1 1 d U A .
O1 O 0.92505(6) 0.54504(8) 0.98146(5) 0.01803(19) Uani 1 1 d U . .
N2 N 1.08942(8) 0.61212(10) 0.88959(7) 0.0191(2) Uani 1 1 d U . .
C2 C 1.03087(10) 0.76596(12) 0.77530(9) 0.0222(3) Uani 1 1 d U . .
C7 C 1.03405(11) 0.87325(13) 0.81507(10) 0.0262(3) Uani 1 1 d U . .
H7 H 1.0329(13) 0.8753(16) 0.8746(13) 0.031 Uiso 1 1 d . . .
C6 C 1.04030(13) 0.97275(13) 0.76777(11) 0.0333(3) Uani 1 1 d U . .
H6 H 1.0403(14) 1.0453(18) 0.7946(13) 0.040 Uiso 1 1 d . . .
C5 C 1.04398(15) 0.96539(14) 0.68008(12) 0.0398(4) Uani 1 1 d U . .
H5 H 1.0475(15) 1.0352(19) 0.6474(14) 0.048 Uiso 1 1 d . . .
C4 C 1.04175(15) 0.85873(15) 0.64019(11) 0.0388(4) Uani 1 1 d U . .
H4 H 1.0447(15) 0.8509(18) 0.5809(15) 0.047 Uiso 1 1 d . . .
C3 C 1.03507(12) 0.75879(13) 0.68733(10) 0.0292(3) Uani 1 1 d U . .
H3 H 1.0361(13) 0.6855(18) 0.6614(12) 0.035 Uiso 1 1 d . . .
C8 C 0.83772(10) 0.62221(12) 0.77020(9) 0.0227(3) Uani 1 1 d U . .
C9' C 0.7805(18) 0.532(2) 0.7924(16) 0.040(4) Uani 0.196(14) 1 d PU A 1
H9A' H 0.7121 0.5426 0.7616 0.060 Uiso 0.196(14) 1 calc PR A 1
H9B' H 0.7841 0.5332 0.8554 0.060 Uiso 0.196(14) 1 calc PR A 1
H9C' H 0.8053 0.4588 0.7756 0.060 Uiso 0.196(14) 1 calc PR A 1
C10' C 0.8396(13) 0.626(3) 0.6752(11) 0.068(6) Uani 0.196(14) 1 d PU A 1
H1A' H 0.7726 0.6356 0.6411 0.103 Uiso 0.196(14) 1 calc PR A 1
H1B' H 0.8669 0.5534 0.6585 0.103 Uiso 0.196(14) 1 calc PR A 1
H1C' H 0.8805 0.6901 0.6639 0.103 Uiso 0.196(14) 1 calc PR A 1
C11' C 0.8098(14) 0.7402(18) 0.805(3) 0.072(7) Uani 0.196(14) 1 d PU A 1
HA1' H 0.8636 0.7950 0.8066 0.108 Uiso 0.196(14) 1 calc PR A 1
HB1' H 0.7983 0.7303 0.8644 0.108 Uiso 0.196(14) 1 calc PR A 1
HC1' H 0.7500 0.7696 0.7671 0.108 Uiso 0.196(14) 1 calc PR A 1
C9 C 0.7661(4) 0.5529(4) 0.8136(3) 0.0282(8) Uani 0.804(14) 1 d PU A 2
H9A H 0.6991 0.5615 0.7793 0.042 Uiso 0.804(14) 1 calc PR A 2
H9B H 0.7693 0.5819 0.8728 0.042 Uiso 0.804(14) 1 calc PR A 2
H9C H 0.7847 0.4715 0.8162 0.042 Uiso 0.804(14) 1 calc PR A 2
C10 C 0.8265(3) 0.5767(3) 0.6763(2) 0.0304(8) Uani 0.804(14) 1 d PU A 2
H10A H 0.7603 0.5940 0.6430 0.046 Uiso 0.804(14) 1 calc PR A 2
H10B H 0.8369 0.4933 0.6777 0.046 Uiso 0.804(14) 1 calc PR A 2
H10C H 0.8752 0.6139 0.6485 0.046 Uiso 0.804(14) 1 calc PR A 2
C11 C 0.8072(3) 0.7488(3) 0.7672(2) 0.0265(7) Uani 0.804(14) 1 d PU A 2
H11A H 0.8470 0.7928 0.7341 0.040 Uiso 0.804(14) 1 calc PR A 2
H11B H 0.8173 0.7791 0.8268 0.040 Uiso 0.804(14) 1 calc PR A 2
H11C H 0.7376 0.7556 0.7389 0.040 Uiso 0.804(14) 1 calc PR A 2
C12 C 1.19676(10) 0.63810(12) 0.91541(9) 0.0234(3) Uani 1 1 d U . .
C13 C 1.23871(11) 0.69029(14) 0.84098(10) 0.0296(3) Uani 1 1 d U . .
H13A H 1.2218(15) 0.6425(18) 0.7876(14) 0.044 Uiso 1 1 d . . .
H13B H 1.3109(16) 0.6907(18) 0.8582(13) 0.044 Uiso 1 1 d . . .
H13C H 1.2146(15) 0.7703(19) 0.8269(14) 0.044 Uiso 1 1 d . . .
C14 C 1.21412(12) 0.71996(16) 0.99358(11) 0.0339(4) Uani 1 1 d U . .
H14A H 1.2860(17) 0.7321(19) 1.0145(14) 0.051 Uiso 1 1 d . . .
H14B H 1.1890(16) 0.6854(19) 1.0412(15) 0.051 Uiso 1 1 d . . .
H14C H 1.1860(16) 0.796(2) 0.9758(14) 0.051 Uiso 1 1 d . . .
C15 C 1.25082(11) 0.52473(15) 0.94150(11) 0.0305(3) Uani 1 1 d U . .
H15A H 1.2446(15) 0.4703(19) 0.8885(14) 0.046 Uiso 1 1 d . . .
H15B H 1.2276(16) 0.4846(19) 0.9841(14) 0.046 Uiso 1 1 d . . .
H15C H 1.3201(16) 0.5425(18) 0.9640(14) 0.046 Uiso 1 1 d . . .
C16 C 1.00044(10) 0.34983(12) 0.73778(8) 0.0216(3) Uani 1 1 d U . .
C17 C 0.94527(11) 0.27733(15) 0.67498(10) 0.0307(3) Uani 1 1 d U . .
H17 H 0.8976(14) 0.2226(17) 0.6919(12) 0.037 Uiso 1 1 d . . .
C18 C 0.95535(13) 0.27986(17) 0.58873(10) 0.0373(4) Uani 1 1 d U . .
H18 H 0.9159(15) 0.2256(19) 0.5478(14) 0.045 Uiso 1 1 d . . .
C19 C 1.02071(14) 0.35478(15) 0.56381(10) 0.0362(4) Uani 1 1 d U . .
H19 H 1.0277(15) 0.3565(18) 0.5054(14) 0.043 Uiso 1 1 d . . .
C20 C 1.07678(14) 0.42650(14) 0.62500(11) 0.0350(4) Uani 1 1 d U . .
H20 H 1.1252(15) 0.4749(18) 0.6110(13) 0.042 Uiso 1 1 d . . .
C21 C 1.06707(12) 0.42421(13) 0.71155(10) 0.0277(3) Uani 1 1 d U . .
H21 H 1.1081(14) 0.4711(17) 0.7532(12) 0.033 Uiso 1 1 d . . .
C22 C 1.07938(10) 0.24105(11) 0.90010(8) 0.0204(3) Uani 1 1 d U . .
C23 C 1.16889(10) 0.23295(13) 0.87416(9) 0.0254(3) Uani 1 1 d U . .
H23 H 1.1820(13) 0.2820(16) 0.8258(12) 0.031 Uiso 1 1 d . . .
C24 C 1.24025(11) 0.15601(14) 0.91470(11) 0.0309(3) Uani 1 1 d U . .
H24 H 1.3024(15) 0.1493(17) 0.8979(12) 0.037 Uiso 1 1 d . . .
C25 C 1.22354(12) 0.08466(14) 0.98075(10) 0.0311(3) Uani 1 1 d U . .
H25 H 1.2736(15) 0.0316(17) 1.0073(13) 0.037 Uiso 1 1 d . . .
C26 C 1.13471(13) 0.09142(14) 1.00686(10) 0.0336(3) Uani 1 1 d U . .
H26 H 1.1220(14) 0.0422(18) 1.0513(13) 0.040 Uiso 1 1 d . . .
C27 C 1.06329(12) 0.16901(13) 0.96669(10) 0.0299(3) Uani 1 1 d U . .
H27 H 0.9972(14) 0.1714(16) 0.9825(12) 0.036 Uiso 1 1 d . . .

loop_
_atom_site_aniso_label
_atom_site_aniso_U_11
_atom_site_aniso_U_22
_atom_site_aniso_U_33
_atom_site_aniso_U_23
_atom_site_aniso_U_13
_atom_site_aniso_U_12
Si1 0.01729(17) 0.01808(18) 0.01258(17) -0.00016(12) 0.00362(13) -0.00054(12)
C1 0.0258(7) 0.0185(6) 0.0146(6) -0.0022(5) 0.0072(5) -0.0006(5)
P1 0.02038(17) 0.02032(18) 0.01507(17) -0.00102(11) 0.00445(12) -0.00014(12)
N1 0.0221(5) 0.0198(5) 0.0151(5) 0.0005(4) 0.0032(4) -0.0005(4)
O1 0.0181(4) 0.0215(4) 0.0147(4) -0.0005(3) 0.0037(3) 0.0012(3)
N2 0.0197(5) 0.0216(5) 0.0165(5) -0.0011(4) 0.0049(4) -0.0022(4)
C2 0.0264(7) 0.0212(7) 0.0202(6) 0.0014(5) 0.0078(5) -0.0024(5)
C7 0.0326(7) 0.0251(7) 0.0228(7) -0.0026(6) 0.0103(6) -0.0046(6)
C6 0.0466(9) 0.0210(7) 0.0360(8) -0.0033(6) 0.0174(7) -0.0056(6)
C5 0.0627(11) 0.0239(8) 0.0397(9) 0.0066(7) 0.0263(8) -0.0034(7)
C4 0.0655(12) 0.0310(8) 0.0264(8) 0.0051(6) 0.0245(8) 0.0016(8)
C3 0.0441(9) 0.0235(7) 0.0229(7) 0.0001(6) 0.0138(6) 0.0004(6)
C8 0.0223(6) 0.0226(7) 0.0208(6) 0.0020(5) -0.0004(5) 0.0018(5)
C9' 0.024(7) 0.059(10) 0.034(10) 0.007(7) -0.001(6) 0.002(6)
C10' 0.041(6) 0.114(18) 0.039(6) 0.020(10) -0.016(5) -0.034(10)
C11' 0.025(6) 0.040(8) 0.14(2) -0.024(12) -0.015(11) 0.009(5)
C9 0.0177(15) 0.0321(17) 0.032(2) 0.0108(13) -0.0007(12) -0.0027(11)
C10 0.0292(15) 0.0369(16) 0.0213(11) -0.0052(11) -0.0038(10) 0.0060(11)
C11 0.0239(12) 0.0223(10) 0.0320(14) 0.0015(10) 0.0027(11) 0.0033(8)
C12 0.0191(6) 0.0295(7) 0.0227(7) -0.0047(5) 0.0068(5) -0.0051(5)
C13 0.0267(7) 0.0336(8) 0.0312(8) 0.0000(6) 0.0120(6) -0.0071(6)
C14 0.0266(8) 0.0439(10) 0.0310(8) -0.0147(7) 0.0056(6) -0.0092(7)
C15 0.0199(7) 0.0374(8) 0.0352(8) 0.0047(7) 0.0083(6) -0.0004(6)
C16 0.0236(6) 0.0248(7) 0.0165(6) 0.0007(5) 0.0044(5) 0.0059(5)
C17 0.0277(7) 0.0403(9) 0.0236(7) -0.0072(6) 0.0046(6) 0.0003(6)
C18 0.0354(8) 0.0533(10) 0.0211(7) -0.0099(7) 0.0013(6) 0.0042(7)
C19 0.0505(10) 0.0434(9) 0.0155(7) 0.0040(6) 0.0085(6) 0.0178(8)
C20 0.0523(10) 0.0261(8) 0.0327(8) 0.0058(6) 0.0231(7) 0.0061(7)
C21 0.0385(8) 0.0230(7) 0.0239(7) -0.0016(6) 0.0117(6) 0.0014(6)
C22 0.0257(6) 0.0196(6) 0.0156(6) -0.0025(5) 0.0037(5) 0.0007(5)
C23 0.0259(7) 0.0258(7) 0.0251(7) 0.0031(6) 0.0064(5) 0.0005(5)
C24 0.0260(7) 0.0333(8) 0.0340(8) 0.0039(6) 0.0079(6) 0.0044(6)
C25 0.0347(8) 0.0304(8) 0.0266(7) 0.0032(6) 0.0026(6) 0.0100(6)
C26 0.0466(9) 0.0332(8) 0.0237(7) 0.0091(6) 0.0132(7) 0.0092(7)
C27 0.0360(8) 0.0317(8) 0.0255(7) 0.0049(6) 0.0147(6) 0.0073(6)

loop_
_atom_type_symbol
_atom_type_description
_atom_type_scat_dispersion_real
_atom_type_scat_dispersion_imag
_atom_type_scat_source
C C 0.0181 0.0091 'International Tables Vol C Tables 4.2.6.8 and 6.1.1.4'
H H 0.0000 0.0000 'International Tables Vol C Tables 4.2.6.8 and 6.1.1.4'
N N 0.0311 0.0180 'International Tables Vol C Tables 4.2.6.8 and 6.1.1.4'
Si Si 0.2541 0.3302 'International Tables Vol C Tables 4.2.6.8 and 6.1.1.4'
P P 0.2955 0.4335 'International Tables Vol C Tables 4.2.6.8 and 6.1.1.4'
O O 0.0492 0.0322 'International Tables Vol C Tables 4.2.6.8 and 6.1.1.4'

loop_
_geom_angle_atom_site_label_1
_geom_angle_atom_site_label_2
_geom_angle_atom_site_label_3
_geom_angle
_geom_angle_site_symmetry_1
_geom_angle_site_symmetry_3
O1 Si1 O1 85.32(5) . 3_767
O1 Si1 N2 121.53(5) . .
O1 Si1 N2 102.40(5) 3_767 .
O1 Si1 N1 92.19(5) . .
O1 Si1 N1 167.60(5) 3_767 .
N2 Si1 N1 68.62(5) . .
O1 Si1 P1 116.27(4) . .
O1 Si1 P1 98.06(4) 3_767 .
N2 Si1 P1 119.60(4) . .
N1 Si1 P1 93.94(4) . .
O1 Si1 C1 107.86(5) . .
O1 Si1 C1 136.39(5) 3_767 .
P1 Si1 C1 111.35(4) . .
N2 Si1 Si1 119.90(4) . 3_767
N1 Si1 Si1 134.38(4) . 3_767
P1 Si1 Si1 113.15(2) . 3_767
C1 Si1 Si1 134.82(4) . 3_767
N1 C1 N2 107.23(11) . .
N1 C1 C2 126.70(12) . .
N2 C1 C2 126.01(12) . .
N1 C1 Si1 57.05(7) . .
N2 C1 Si1 50.36(6) . .
C2 C1 Si1 173.02(9) . .
C22 P1 C16 101.49(6) . .
C22 P1 Si1 105.44(5) . .
C16 P1 Si1 110.64(5) . .
C1 N1 C8 129.68(11) . .
C1 N1 Si1 89.29(8) . .
C8 N1 Si1 139.49(9) . .
Si1 O1 Si1 94.69(5) . 3_767
C1 N2 C12 129.71(11) . .
C1 N2 Si1 94.58(8) . .
C12 N2 Si1 135.63(9) . .
C7 C2 C3 119.54(13) . .
C7 C2 C1 119.63(12) . .
C3 C2 C1 120.79(12) . .
C6 C7 C2 120.49(13) . .
C6 C7 H7 121.9(11) . .
C2 C7 H7 117.6(11) . .
C7 C6 C5 119.86(14) . .
C7 C6 H6 120.1(12) . .
C5 C6 H6 120.0(12) . .
C4 C5 C6 120.00(15) . .
C4 C5 H5 120.7(13) . .
C6 C5 H5 119.3(13) . .
C5 C4 C3 120.30(14) . .
C5 C4 H4 122.0(13) . .
C3 C4 H4 117.7(13) . .
C4 C3 C2 119.82(14) . .
C4 C3 H3 121.0(11) . .
C2 C3 H3 119.1(11) . .
C9' C8 N1 105.1(10) . .
C9' C8 C10' 113.4(11) . .
N1 C8 C10' 109.1(8) . .
C9' C8 C11 123.7(10) . .
N1 C8 C11 114.20(18) . .
C10' C8 C11 90.4(13) . .
C9' C8 C10 91.9(10) . .
N1 C8 C10 110.31(16) . .
C11 C8 C10 109.22(16) . .
C9' C8 C9 18.1(9) . .
N1 C8 C9 107.3(2) . .
C10' C8 C9 126.9(8) . .
C11 C8 C9 108.3(2) . .
C10 C8 C9 107.3(2) . .
C9' C8 C11' 111.8(11) . .
N1 C8 C11' 104.0(8) . .
C10' C8 C11' 112.8(12) . .
C10 C8 C11' 131.1(14) . .
C9 C8 C11' 94.1(12) . .
C8 C9' H9A' 109.5 . .
C8 C9' H9B' 109.5 . .
H9A' C9' H9B' 109.5 . .
C8 C9' H9C' 109.5 . .
H9A' C9' H9C' 109.5 . .
H9B' C9' H9C' 109.5 . .
C8 C10' H1A' 109.5 . .
C8 C10' H1B' 109.5 . .
H1A' C10' H1B' 109.5 . .
C8 C10' H1C' 109.5 . .
H1A' C10' H1C' 109.5 . .
H1B' C10' H1C' 109.5 . .
C8 C11' HA1' 109.5 . .
C8 C11' HB1' 109.5 . .
HA1' C11' HB1' 109.5 . .
C8 C11' HC1' 109.5 . .
HA1' C11' HC1' 109.5 . .
HB1' C11' HC1' 109.5 . .
C8 C9 H9A 109.5 . .
C8 C9 H9B 109.5 . .
H9A C9 H9B 109.5 . .
C8 C9 H9C 109.5 . .
H9A C9 H9C 109.5 . .
H9B C9 H9C 109.5 . .
C8 C10 H10A 109.5 . .
C8 C10 H10B 109.5 . .
H10A C10 H10B 109.5 . .
C8 C10 H10C 109.5 . .
H10A C10 H10C 109.5 . .
H10B C10 H10C 109.5 . .
C8 C11 H11A 109.5 . .
C8 C11 H11B 109.5 . .
H11A C11 H11B 109.5 . .
C8 C11 H11C 109.5 . .
H11A C11 H11C 109.5 . .
H11B C11 H11C 109.5 . .
N2 C12 C15 107.84(11) . .
N2 C12 C14 108.86(11) . .
C15 C12 C14 109.57(13) . .
N2 C12 C13 113.07(12) . .
C15 C12 C13 107.41(12) . .
C14 C12 C13 110.02(13) . .
C12 C13 H13A 111.1(12) . .
C12 C13 H13B 108.8(12) . .
H13A C13 H13B 106.4(17) . .
C12 C13 H13C 111.8(12) . .
H13A C13 H13C 109.1(17) . .
H13B C13 H13C 109.4(17) . .
C12 C14 H14A 109.3(13) . .
C12 C14 H14B 109.6(13) . .
H14A C14 H14B 107.7(18) . .
C12 C14 H14C 110.2(13) . .
H14A C14 H14C 106.2(18) . .
H14B C14 H14C 113.7(19) . .
C12 C15 H15A 111.0(12) . .
C12 C15 H15B 113.5(13) . .
H15A C15 H15B 106.8(18) . .
C12 C15 H15C 107.9(13) . .
H15A C15 H15C 109.2(17) . .
H15B C15 H15C 108.3(18) . .
C21 C16 C17 117.90(13) . .
C21 C16 P1 126.18(11) . .
C17 C16 P1 115.92(11) . .
C18 C17 C16 121.38(15) . .
C18 C17 H17 118.9(11) . .
C16 C17 H17 119.7(11) . .
C19 C18 C17 119.92(16) . .
C19 C18 H18 122.3(12) . .
C17 C18 H18 117.8(13) . .
C18 C19 C20 119.72(14) . .
C18 C19 H19 120.0(13) . .
C20 C19 H19 120.3(13) . .
C19 C20 C21 120.60(16) . .
C19 C20 H20 121.9(13) . .
C21 C20 H20 117.4(13) . .
C16 C21 C20 120.48(15) . .
C16 C21 H21 119.8(11) . .
C20 C21 H21 119.6(11) . .
C27 C22 C23 118.24(13) . .
C27 C22 P1 117.30(11) . .
C23 C22 P1 124.40(10) . .
C24 C23 C22 120.53(13) . .
C24 C23 H23 119.4(10) . .
C22 C23 H23 120.1(10) . .
C25 C24 C23 120.81(14) . .
C25 C24 H24 117.4(12) . .
C23 C24 H24 121.8(12) . .
C24 C25 C26 119.24(14) . .
C24 C25 H25 119.3(12) . .
C26 C25 H25 121.4(12) . .
C25 C26 C27 120.05(14) . .
C25 C26 H26 120.1(12) . .
C27 C26 H26 119.9(12) . .
C26 C27 C22 121.12(14) . .
C26 C27 H27 120.8(11) . .
C22 C27 H27 118.0(11) . .

loop_
_geom_bond_atom_site_label_1
_geom_bond_atom_site_label_2
_geom_bond_distance
_geom_bond_site_symmetry_2
Si1 O1 1.6703(10) .
Si1 O1 1.7205(10) 3_767
Si1 N2 1.8248(12) .
Si1 N1 1.9824(12) .
Si1 P1 2.2895(6) .
Si1 C1 2.3621(14) .
Si1 Si1 2.4940(8) 3_767
C1 N1 1.3092(18) .
C1 N2 1.3611(18) .
C1 C2 1.4907(18) .
P1 C22 1.8374(14) .
P1 C16 1.8413(14) .
N1 C8 1.4888(17) .
O1 Si1 1.7205(10) 3_767
N2 C12 1.4950(17) .
C2 C7 1.391(2) .
C2 C3 1.396(2) .
C7 C6 1.386(2) .
C7 H7 0.937(19) .
C6 C5 1.390(2) .
C6 H6 0.94(2) .
C5 C4 1.386(2) .
C5 H5 0.97(2) .
C4 C3 1.390(2) .
C4 H4 0.94(2) .
C3 H3 0.94(2) .
C8 C9' 1.40(2) .
C8 C10' 1.496(18) .
C8 C11 1.529(4) .
C8 C10 1.542(3) .
C8 C9 1.546(5) .
C8 C11' 1.56(2) .
C9' H9A' 0.9800 .
C9' H9B' 0.9800 .
C9' H9C' 0.9800 .
C10' H1A' 0.9800 .
C10' H1B' 0.9800 .
C10' H1C' 0.9800 .
C11' HA1' 0.9800 .
C11' HB1' 0.9800 .
C11' HC1' 0.9800 .
C9 H9A 0.9800 .
C9 H9B 0.9800 .
C9 H9C 0.9800 .
C10 H10A 0.9800 .
C10 H10B 0.9800 .
C10 H10C 0.9800 .
C11 H11A 0.9800 .
C11 H11B 0.9800 .
C11 H11C 0.9800 .
C12 C15 1.530(2) .
C12 C14 1.530(2) .
C12 C13 1.536(2) .
C13 H13A 0.99(2) .
C13 H13B 0.98(2) .
C13 H13C 1.00(2) .
C14 H14A 1.00(2) .
C14 H14B 0.98(2) .
C14 H14C 0.98(2) .
C15 H15A 1.03(2) .
C15 H15B 0.93(2) .
C15 H15C 0.98(2) .
C16 C21 1.392(2) .
C16 C17 1.397(2) .
C17 C18 1.389(2) .
C17 H17 1.00(2) .
C18 C19 1.374(3) .
C18 H18 0.98(2) .
C19 C20 1.382(3) .
C19 H19 0.94(2) .
C20 C21 1.393(2) .
C20 H20 0.94(2) .
C21 H21 0.95(2) .
C22 C27 1.393(2) .
C22 C23 1.393(2) .
C23 C24 1.388(2) .
C23 H23 0.995(19) .
C24 C25 1.384(2) .
C24 H24 0.96(2) .
C25 C26 1.384(2) .
C25 H25 0.96(2) .
C26 C27 1.391(2) .
C26 H26 0.95(2) .
C27 H27 1.00(2) .

loop_
_geom_torsion_atom_site_label_1
_geom_torsion_atom_site_label_2
_geom_torsion_atom_site_label_3
_geom_torsion_atom_site_label_4
_geom_torsion
_geom_torsion_site_symmetry_1
_geom_torsion_site_symmetry_4
O1 Si1 C1 N1 -65.71(8) . .
O1 Si1 C1 N1 -168.06(8) 3_767 .
N2 Si1 C1 N1 174.47(12) . .
P1 Si1 C1 N1 63.00(8) . .
Si1 Si1 C1 N1 -106.65(8) 3_767 .
O1 Si1 C1 N2 119.82(8) . .
O1 Si1 C1 N2 17.47(10) 3_767 .
N1 Si1 C1 N2 -174.47(12) . .
P1 Si1 C1 N2 -111.47(8) . .
Si1 Si1 C1 N2 78.88(9) 3_767 .
Si1 Si1 C1 C2 17.9(8) 3_767 .
O1 Si1 P1 C22 -113.56(6) . .
O1 Si1 P1 C22 -24.83(6) 3_767 .
N2 Si1 P1 C22 84.43(6) . .
N1 Si1 P1 C22 152.03(6) . .
C1 Si1 P1 C22 122.36(6) . .
Si1 Si1 P1 C22 -65.60(5) 3_767 .
O1 Si1 P1 C16 137.48(6) . .
O1 Si1 P1 C16 -133.79(6) 3_767 .
N2 Si1 P1 C16 -24.53(7) . .
N1 Si1 P1 C16 43.07(6) . .
C1 Si1 P1 C16 13.40(6) . .
Si1 Si1 P1 C16 -174.56(5) 3_767 .
N2 C1 N1 C8 172.32(12) . .
C2 C1 N1 C8 -5.0(2) . .
Si1 C1 N1 C8 167.86(15) . .
N2 C1 N1 Si1 4.46(10) . .
C2 C1 N1 Si1 -172.83(12) . .
O1 Si1 N1 C1 119.76(8) . .
O1 Si1 N1 C1 41.7(2) 3_767 .
N2 Si1 N1 C1 -3.41(7) . .
P1 Si1 N1 C1 -123.72(7) . .
Si1 Si1 N1 C1 108.05(8) 3_767 .
O1 Si1 N1 C8 -45.82(14) . .
O1 Si1 N1 C8 -123.9(2) 3_767 .
N2 Si1 N1 C8 -168.98(14) . .
P1 Si1 N1 C8 70.71(13) . .
C1 Si1 N1 C8 -165.57(18) . .
Si1 Si1 N1 C8 -57.52(15) 3_767 .
O1 Si1 O1 Si1 0.0 3_767 3_767
N2 Si1 O1 Si1 -101.69(6) . 3_767
N1 Si1 O1 Si1 -167.83(5) . 3_767
P1 Si1 O1 Si1 96.68(4) . 3_767
C1 Si1 O1 Si1 -137.46(5) . 3_767
N1 C1 N2 C12 172.33(12) . .
C2 C1 N2 C12 -10.4(2) . .
Si1 C1 N2 C12 177.18(15) . .
N1 C1 N2 Si1 -4.86(11) . .
C2 C1 N2 Si1 172.46(11) . .
O1 Si1 N2 C1 -75.65(9) . .
O1 Si1 N2 C1 -167.76(7) 3_767 .
N1 Si1 N2 C1 3.29(7) . .
P1 Si1 N2 C1 85.39(8) . .
Si1 Si1 N2 C1 -126.60(7) 3_767 .
O1 Si1 N2 C12 107.45(12) . .
O1 Si1 N2 C12 15.34(13) 3_767 .
N1 Si1 N2 C12 -173.61(13) . .
P1 Si1 N2 C12 -91.51(12) . .
C1 Si1 N2 C12 -176.90(17) . .
Si1 Si1 N2 C12 56.49(13) 3_767 .
N1 C1 C2 C7 103.26(17) . .
N2 C1 C2 C7 -73.54(18) . .
N1 C1 C2 C3 -74.38(19) . .
N2 C1 C2 C3 108.82(16) . .
C3 C2 C7 C6 0.7(2) . .
C1 C2 C7 C6 -176.99(14) . .
C2 C7 C6 C5 -0.4(3) . .
C7 C6 C5 C4 -0.2(3) . .
C6 C5 C4 C3 0.5(3) . .
C5 C4 C3 C2 -0.2(3) . .
C7 C2 C3 C4 -0.4(2) . .
C1 C2 C3 C4 177.24(15) . .
C1 N1 C8 C9' -177.4(10) . .
Si1 N1 C8 C9' -16.3(11) . .
C1 N1 C8 C10' 60.7(14) . .
Si1 N1 C8 C10' -138.1(14) . .
C1 N1 C8 C11 -38.7(2) . .
Si1 N1 C8 C11 122.45(17) . .
C1 N1 C8 C10 84.8(2) . .
Si1 N1 C8 C10 -114.1(2) . .
C1 N1 C8 C9 -158.7(2) . .
Si1 N1 C8 C9 2.4(3) . .
C1 N1 C8 C11' -59.8(15) . .
Si1 N1 C8 C11' 101.3(15) . .
C1 N2 C12 C15 -144.01(13) . .
Si1 N2 C12 C15 31.97(17) . .
C1 N2 C12 C14 97.18(16) . .
Si1 N2 C12 C14 -86.83(16) . .
C1 N2 C12 C13 -25.41(19) . .
Si1 N2 C12 C13 150.57(11) . .
C22 P1 C16 C21 -81.70(13) . .
Si1 P1 C16 C21 29.83(14) . .
C22 P1 C16 C17 97.64(12) . .
Si1 P1 C16 C17 -150.83(10) . .
C21 C16 C17 C18 -0.8(2) . .
P1 C16 C17 C18 179.84(13) . .
C16 C17 C18 C19 0.0(3) . .
C17 C18 C19 C20 0.6(3) . .
C18 C19 C20 C21 -0.5(2) . .
C17 C16 C21 C20 0.8(2) . .
P1 C16 C21 C20 -179.83(12) . .
C19 C20 C21 C16 -0.2(2) . .
C16 P1 C22 C27 -150.40(11) . .
Si1 P1 C22 C27 94.17(11) . .
C16 P1 C22 C23 26.61(13) . .
Si1 P1 C22 C23 -88.82(12) . .
C27 C22 C23 C24 -0.8(2) . .
P1 C22 C23 C24 -177.83(12) . .
C22 C23 C24 C25 0.9(2) . .
C23 C24 C25 C26 -0.6(2) . .
C24 C25 C26 C27 0.2(3) . .
C25 C26 C27 C22 -0.1(3) . .
C23 C22 C27 C26 0.4(2) . .
P1 C22 C27 C26 177.63(13) . .
